data_4331940
loop_
_publ_author_name
'Shvareva, Tatiana Y.'
'Albrecht-Schmitt, Thomas E.'

_publ_section_title
;
 General Route to Three-Dimensional Framework Uranyl Transition Metal
 Phosphates with Atypical Structural Motifs:&#x00A0; The Case Examples of
 Cs2{(UO2)4[Co(H2O)2]2(HPO4)(PO4)4} and
 Cs3+x[(UO2)3CuH4-x(PO4)5]&#x00B7;H2O
;
_journal_issue 5
_journal_name_full 'Inorganic Chemistry'
_journal_page_first 1900
_journal_page_last 1902
_journal_paper_doi 10.1021/ic051922b
_journal_volume 45
_journal_year 2006
_chemical_formula_sum 'Cs3.14 Cu O27 P5 U3'
_chemical_formula_weight 1781.49
_chemical_name_common 'cesium uranyl copper phosphate'
_chemical_name_systematic
; 
 ? 
;
_space_group_IT_number 57
_symmetry_cell_setting orthorhombic
_symmetry_space_group_name_Hall '-P 2c 2b'
_symmetry_space_group_name_H-M 'P b c m'
_atom_sites_solution_hydrogens geom
_atom_sites_solution_primary direct
_atom_sites_solution_secondary difmap
_audit_creation_method SHELXL-97
_cell_angle_alpha 90.00
_cell_angle_beta 90.00
_cell_angle_gamma 90.00
_cell_formula_units_Z 2
_cell_length_a 7.5867(4)
_cell_length_b 19.9574(10)
_cell_length_c 17.9726(9)
_cell_measurement_reflns_used all
_cell_measurement_temperature 193(2)
_cell_measurement_theta_max 28.29
_cell_measurement_theta_min 2.04
_cell_volume 2721.2(2)
_computing_cell_refinement 'SMART, SAINT'
_computing_data_collection SMART
_computing_data_reduction SAINT
_computing_molecular_graphics 'SHELXP-97 (Sheldrick, 1997)'
_computing_publication_material 'SHELXCIF-97 (Sheldrick, 2000)'
_computing_structure_refinement 'SHELXL-97 (Sheldrick, 1997)'
_computing_structure_solution 'SHELXS-97 (Sheldrick, 1990)'
_diffrn_ambient_temperature 193(2)
_diffrn_detector_area_resol_mean 0
_diffrn_measured_fraction_theta_full 0.995
_diffrn_measured_fraction_theta_max 0.995
_diffrn_measurement_device_type 'Bruker APEX'
_diffrn_measurement_method '0.3 wide w/exposures'
_diffrn_radiation_monochromator graphite
_diffrn_radiation_source 'fine-focus sealed tube'
_diffrn_radiation_type MoK\a
_diffrn_radiation_wavelength 0.71073
_diffrn_reflns_av_R_equivalents 0.0576
_diffrn_reflns_av_sigmaI/netI 0.0334
_diffrn_reflns_limit_h_max 10
_diffrn_reflns_limit_h_min -9
_diffrn_reflns_limit_k_max 26
_diffrn_reflns_limit_k_min -26
_diffrn_reflns_limit_l_max 23
_diffrn_reflns_limit_l_min -23
_diffrn_reflns_number 26365
_diffrn_reflns_theta_full 28.29
_diffrn_reflns_theta_max 28.29
_diffrn_reflns_theta_min 2.04
_diffrn_standards_decay_% 0
_diffrn_standards_interval_count na
_diffrn_standards_interval_time na
_diffrn_standards_number na
_exptl_absorpt_coefficient_mu 23.104
_exptl_absorpt_correction_T_max 0.362
_exptl_absorpt_correction_T_min 0.328
_exptl_absorpt_correction_type multi-scan
_exptl_absorpt_process_details SADABS
_exptl_crystal_colour green
_exptl_crystal_density_diffrn 4.348
_exptl_crystal_density_meas ?
_exptl_crystal_density_method 'not measured'
_exptl_crystal_description fragment
_exptl_crystal_F_000 3074
_exptl_crystal_size_max 0.100
_exptl_crystal_size_mid 0.094
_exptl_crystal_size_min 0.088
_refine_diff_density_max 5.200
_refine_diff_density_min -1.215
_refine_diff_density_rms 0.339
_refine_ls_extinction_coef 0
_refine_ls_extinction_method none
_refine_ls_goodness_of_fit_ref 1.053
_refine_ls_hydrogen_treatment none
_refine_ls_matrix_type full
_refine_ls_number_parameters 194
_refine_ls_number_reflns 3472
_refine_ls_number_restraints 0
_refine_ls_restrained_S_all 1.053
_refine_ls_R_factor_all 0.0440
_refine_ls_R_factor_gt 0.0354
_refine_ls_shift/su_max 0.002
_refine_ls_shift/su_mean 0.000
_refine_ls_structure_factor_coef Fsqd
_refine_ls_weighting_details 'calc w=1/[\s^2^(Fo^2^)+(0.0473P)^2^+9.0673P] where P=(Fo^2^+2Fc^2^)/3'
_refine_ls_weighting_scheme calc
_refine_ls_wR_factor_gt 0.0813
_refine_ls_wR_factor_ref 0.0835
_reflns_number_gt 2939
_reflns_number_total 3472
_reflns_threshold_expression >2sigma(I)
_cod_data_source_file ic051922bsup1.cif
_cod_data_source_block pbcm
_cod_depositor_comments
;
The following automatic conversions were performed:

'_exptl_crystal_density_meas' value 'not measured' was changed to '?'
- the value is perceived as not measured.

Automatic conversion script
Id: cif_fix_values 3008 2015-01-20 13:52:24Z robertas 
;
_cod_original_sg_symbol_H-M Pbcm
_cod_database_code 4331940

loop_
_symmetry_equiv_pos_as_xyz
'x, y, z'
'-x, -y, z+1/2'
'-x, y+1/2, -z+1/2'
'x, -y+1/2, -z'
'-x, -y, -z'
'x, y, -z-1/2'
'x, -y-1/2, z-1/2'
'-x, y-1/2, z'

loop_
_atom_site_label
_atom_site_type_symbol
_atom_site_fract_x
_atom_site_fract_y
_atom_site_fract_z
_atom_site_U_iso_or_equiv
_atom_site_adp_type
_atom_site_occupancy
_atom_site_symmetry_multiplicity
_atom_site_calc_flag
_atom_site_refinement_flags
U1 U -0.50309(5) 0.397633(19) 0.7500 0.01050(10) Uani 1 2 d S
U2 U 0.21145(4) 0.658986(13) 0.553779(15) 0.00997(9) Uani 1 1 d .
Cs1 Cs -0.28867(8) 0.54778(3) 0.60995(3) 0.02581(15) Uani 1 1 d .
Cs2 Cs -0.27612(13) 0.77973(5) 0.57516(6) 0.0260(4) Uani 0.569(3) 1 d P
Cu1 Cu 0.00099(18) 0.40714(6) 0.7500 0.0115(3) Uani 1 2 d S
P1 P 0.1054(4) 0.66578(14) 0.7500 0.0140(6) Uani 1 2 d S
P2 P 0.2132(3) 0.48119(10) 0.62264(11) 0.0132(4) Uani 1 1 d .
P3 P 0.2080(3) 0.66171(10) 0.38077(11) 0.0121(4) Uani 1 1 d .
O1 O -0.0435(13) 0.7196(4) 0.7500 0.038(3) Uani 1 2 d S
O2 O 0.2183(8) 0.6708(3) 0.6816(3) 0.0227(14) Uani 1 1 d .
O3 O -0.0119(10) 0.6016(4) 0.7500 0.0195(18) Uani 1 2 d S
O4 O 0.3853(8) 0.4639(3) 0.6600(4) 0.0293(16) Uani 1 1 d .
O5 O 0.1881(15) 0.4311(4) 0.5578(4) 0.069(3) Uani 1 1 d .
O6 O 0.0592(9) 0.4756(3) 0.6755(4) 0.0366(18) Uani 1 1 d .
O7 O 0.2257(9) 0.5501(3) 0.5885(4) 0.0258(14) Uani 1 1 d .
O8 O 0.1900(7) 0.7231(3) 0.4337(3) 0.0142(12) Uani 1 1 d .
O9 O 0.3862(7) 0.6660(3) 0.3397(3) 0.0159(12) Uani 1 1 d .
O10 O 0.0542(8) 0.6601(3) 0.3261(3) 0.0182(12) Uani 1 1 d .
O11 O 0.2038(8) 0.6030(3) 0.4357(3) 0.0173(12) Uani 1 1 d .
O12 O -0.0215(8) 0.6564(3) 0.5581(3) 0.0163(12) Uani 1 1 d .
O13 O 0.4452(8) 0.6641(3) 0.5502(3) 0.0183(12) Uani 1 1 d .
O14 O -0.3061(10) 0.4482(4) 0.7500 0.0178(17) Uani 1 2 d S
O15 O -0.6992(11) 0.3485(4) 0.7500 0.0170(17) Uani 1 2 d S
O16 O -0.394(2) 0.6575(10) 0.7500 0.132(9) Uani 1 2 d S

loop_
_atom_site_aniso_label
_atom_site_aniso_U_11
_atom_site_aniso_U_22
_atom_site_aniso_U_33
_atom_site_aniso_U_23
_atom_site_aniso_U_13
_atom_site_aniso_U_12
U1 0.00982(19) 0.01316(18) 0.00854(18) 0.000 0.000 0.00037(16)
U2 0.01397(16) 0.01028(14) 0.00565(14) 0.00126(10) -0.00009(10) -0.00080(10)
Cs1 0.0261(3) 0.0248(3) 0.0265(3) 0.0124(2) -0.0036(2) -0.0061(2)
Cs2 0.0205(6) 0.0298(6) 0.0278(6) -0.0020(4) 0.0008(4) 0.0002(4)
Cu1 0.0086(6) 0.0086(6) 0.0174(6) 0.000 0.000 -0.0025(5)
P1 0.0156(16) 0.0146(14) 0.0117(13) 0.000 0.000 -0.0001(11)
P2 0.0165(11) 0.0130(9) 0.0099(9) 0.0039(7) -0.0034(8) -0.0021(8)
P3 0.0174(11) 0.0127(9) 0.0062(9) -0.0002(7) 0.0017(7) 0.0017(8)
O1 0.027(6) 0.011(4) 0.075(8) 0.000 0.000 0.004(4)
O2 0.031(4) 0.030(3) 0.007(3) 0.001(2) -0.001(2) -0.010(3)
O3 0.013(4) 0.013(4) 0.033(5) 0.000 0.000 -0.003(3)
O4 0.014(3) 0.034(4) 0.040(4) 0.019(3) -0.005(3) 0.005(3)
O5 0.160(11) 0.022(4) 0.024(4) 0.001(3) -0.025(5) -0.034(5)
O6 0.026(4) 0.026(4) 0.058(5) 0.031(3) 0.016(3) 0.009(3)
O7 0.031(4) 0.026(3) 0.020(3) 0.008(3) -0.001(3) 0.000(3)
O8 0.017(3) 0.014(3) 0.012(3) 0.001(2) 0.003(2) 0.006(2)
O9 0.012(3) 0.023(3) 0.012(3) -0.003(2) -0.004(2) -0.003(2)
O10 0.027(3) 0.020(3) 0.008(2) 0.002(2) -0.003(2) 0.004(2)
O11 0.032(4) 0.013(3) 0.007(3) 0.003(2) 0.003(2) 0.008(2)
O12 0.015(3) 0.020(3) 0.014(3) -0.001(2) -0.002(2) -0.002(2)
O13 0.006(3) 0.027(3) 0.022(3) 0.005(2) 0.000(2) -0.001(2)
O14 0.006(4) 0.016(4) 0.032(5) 0.000 0.000 -0.001(3)
O15 0.013(4) 0.018(4) 0.019(4) 0.000 0.000 0.002(3)
O16 0.033(10) 0.123(17) 0.24(3) 0.000 0.000 0.016(9)

loop_
_atom_type_symbol
_atom_type_description
_atom_type_scat_dispersion_real
_atom_type_scat_dispersion_imag
_atom_type_scat_source
O O 0.0106 0.0060 'International Tables Vol C Tables 4.2.6.8 and 6.1.1.4'
P P 0.1023 0.0942 'International Tables Vol C Tables 4.2.6.8 and 6.1.1.4'
Cu Cu 0.3201 1.2651 'International Tables Vol C Tables 4.2.6.8 and 6.1.1.4'
Cs Cs -0.3680 2.1192 'International Tables Vol C Tables 4.2.6.8 and 6.1.1.4'
U U -9.6767 9.6646 'International Tables Vol C Tables 4.2.6.8 and 6.1.1.4'

loop_
_geom_angle_atom_site_label_1
_geom_angle_atom_site_label_2
_geom_angle_atom_site_label_3
_geom_angle
_geom_angle_site_symmetry_1
_geom_angle_site_symmetry_3
O15 U1 O14 179.4(3) . .
O15 U1 O9 91.0(2) . 2_565
O14 U1 O9 89.4(2) . 2_565
O15 U1 O9 91.0(2) . 5_566
O14 U1 O9 89.4(2) . 5_566
O9 U1 O9 92.3(3) 2_565 5_566
O15 U1 O4 90.5(2) . 6_457
O14 U1 O4 89.0(2) . 6_457
O9 U1 O4 88.0(2) 2_565 6_457
O9 U1 O4 178.4(2) 5_566 6_457
O15 U1 O4 90.5(2) . 1_455
O14 U1 O4 89.0(2) . 1_455
O9 U1 O4 178.4(2) 2_565 1_455
O9 U1 O4 88.0(2) 5_566 1_455
O4 U1 O4 91.7(4) 6_457 1_455
O15 U1 Cs1 135.21(14) . 6_557
O14 U1 Cs1 44.46(13) . 6_557
O9 U1 Cs1 79.69(14) 2_565 6_557
O9 U1 Cs1 132.67(14) 5_566 6_557
O4 U1 Cs1 45.84(16) 6_457 6_557
O4 U1 Cs1 98.96(18) 1_455 6_557
O15 U1 Cs1 135.21(13) . .
O14 U1 Cs1 44.46(13) . .
O9 U1 Cs1 132.67(14) 2_565 .
O9 U1 Cs1 79.69(14) 5_566 .
O4 U1 Cs1 98.96(18) 6_457 .
O4 U1 Cs1 45.84(16) 1_455 .
Cs1 U1 Cs1 72.871(18) 6_557 .
O15 U1 Cs2 50.86(8) . 8_455
O14 U1 Cs2 129.33(8) . 8_455
O9 U1 Cs2 111.93(14) 2_565 8_455
O9 U1 Cs2 46.49(14) 5_566 8_455
O4 U1 Cs2 134.77(16) 6_457 8_455
O4 U1 Cs2 69.36(18) 1_455 8_455
Cs1 U1 Cs2 167.879(19) 6_557 8_455
Cs1 U1 Cs2 95.923(17) . 8_455
O15 U1 Cs2 50.86(8) . 3_446
O14 U1 Cs2 129.33(8) . 3_446
O9 U1 Cs2 46.49(14) 2_565 3_446
O9 U1 Cs2 111.93(14) 5_566 3_446
O4 U1 Cs2 69.36(18) 6_457 3_446
O4 U1 Cs2 134.77(16) 1_455 3_446
Cs1 U1 Cs2 95.923(17) 6_557 3_446
Cs1 U1 Cs2 167.879(19) . 3_446
Cs2 U1 Cs2 94.82(3) 8_455 3_446
O12 U2 O13 178.3(3) . .
O12 U2 O7 90.4(2) . .
O13 U2 O7 91.0(2) . .
O12 U2 O2 89.0(2) . .
O13 U2 O2 90.4(2) . .
O7 U2 O2 79.8(2) . .
O12 U2 O8 87.5(2) . 4_566
O13 U2 O8 90.8(2) . 4_566
O7 U2 O8 158.5(2) . 4_566
O2 U2 O8 78.8(2) . 4_566
O12 U2 O11 90.1(2) . .
O13 U2 O11 91.1(2) . .
O7 U2 O11 78.4(2) . .
O2 U2 O11 158.1(2) . .
O8 U2 O11 122.99(18) 4_566 .
O12 U2 O8 89.3(2) . .
O13 U2 O8 90.2(2) . .
O7 U2 O8 136.8(2) . .
O2 U2 O8 143.41(19) . .
O8 U2 O8 64.6(2) 4_566 .
O11 U2 O8 58.39(18) . .
O12 U2 P3 92.07(18) . .
O13 U2 P3 88.37(19) . .
O7 U2 P3 107.04(17) . .
O2 U2 P3 173.08(16) . .
O8 U2 P3 94.42(13) 4_566 .
O11 U2 P3 28.75(13) . .
O8 U2 P3 29.82(13) . .
O12 U2 Cs2 34.77(17) . .
O13 U2 Cs2 143.55(18) . .
O7 U2 Cs2 122.54(17) . .
O2 U2 Cs2 82.93(17) . .
O8 U2 Cs2 52.73(14) 4_566 .
O11 U2 Cs2 108.04(14) . .
O8 U2 Cs2 75.14(12) . .
P3 U2 Cs2 94.03(4) . .
O12 U2 Cs1 144.66(17) . 1_655
O13 U2 Cs1 36.61(18) . 1_655
O7 U2 Cs1 54.94(17) . 1_655
O2 U2 Cs1 78.97(17) . 1_655
O8 U2 Cs1 121.69(13) 4_566 1_655
O11 U2 Cs1 89.39(14) . 1_655
O8 U2 Cs1 119.81(12) . 1_655
P3 U2 Cs1 103.86(4) . 1_655
Cs2 U2 Cs1 161.879(17) . 1_655
O12 U2 Cs1 30.19(17) . .
O13 U2 Cs1 151.15(18) . .
O7 U2 Cs1 60.40(17) . .
O2 U2 Cs1 81.19(15) . .
O8 U2 Cs1 114.18(14) 4_566 .
O11 U2 Cs1 87.06(15) . .
O8 U2 Cs1 112.84(13) . .
P3 U2 Cs1 103.02(4) . .
Cs2 U2 Cs1 62.995(17) . .
Cs1 U2 Cs1 114.540(13) 1_655 .
O12 U2 Cs2 38.33(18) . 4_566
O13 U2 Cs2 141.28(18) . 4_566
O7 U2 Cs2 116.04(17) . 4_566
O2 U2 Cs2 119.95(17) . 4_566
O8 U2 Cs2 74.01(13) 4_566 4_566
O11 U2 Cs2 69.73(14) . 4_566
O8 U2 Cs2 51.03(13) . 4_566
P3 U2 Cs2 58.49(4) . 4_566
Cs2 U2 Cs2 38.42(3) . 4_566
Cs1 U2 Cs2 159.014(17) 1_655 4_566
Cs1 U2 Cs2 63.941(16) . 4_566
O12 Cs1 O4 167.74(16) . 1_455
O12 Cs1 O5 57.32(18) . 5_566
O4 Cs1 O5 122.8(2) 1_455 5_566
O12 Cs1 O11 116.72(15) . 5_566
O4 Cs1 O11 74.16(17) 1_455 5_566
O5 Cs1 O11 80.26(18) 5_566 5_566
O12 Cs1 O14 133.88(17) . .
O4 Cs1 O14 53.76(17) 1_455 .
O5 Cs1 O14 147.8(2) 5_566 .
O11 Cs1 O14 67.98(15) 5_566 .
O12 Cs1 O6 83.53(15) . .
O4 Cs1 O6 107.66(16) 1_455 .
O5 Cs1 O6 102.2(2) 5_566 .
O11 Cs1 O6 60.47(18) 5_566 .
O14 Cs1 O6 58.10(17) . .
O12 Cs1 O13 78.96(15) . 1_455
O4 Cs1 O13 89.22(15) 1_455 1_455
O5 Cs1 O13 74.8(2) 5_566 1_455
O11 Cs1 O13 135.55(15) 5_566 1_455
O14 Cs1 O13 132.37(17) . 1_455
O6 Cs1 O13 160.78(16) . 1_455
O12 Cs1 O16 85.8(3) . .
O4 Cs1 O16 86.9(3) 1_455 .
O5 Cs1 O16 132.5(3) 5_566 .
O11 Cs1 O16 147.0(3) 5_566 .
O14 Cs1 O16 79.1(3) . .
O6 Cs1 O16 102.0(3) . .
O13 Cs1 O16 69.1(2) 1_455 .
O12 Cs1 O3 66.74(14) . .
O4 Cs1 O3 116.06(16) 1_455 .
O5 Cs1 O3 120.7(2) 5_566 .
O11 Cs1 O3 111.02(17) 5_566 .
O14 Cs1 O3 69.24(16) . .
O6 Cs1 O3 51.32(19) . .
O13 Cs1 O3 113.31(16) 1_455 .
O16 Cs1 O3 53.7(3) . .
O12 Cs1 O7 127.45(14) . 1_455
O4 Cs1 O7 41.26(14) 1_455 1_455
O5 Cs1 O7 98.1(2) 5_566 1_455
O11 Cs1 O7 100.74(16) 5_566 1_455
O14 Cs1 O7 92.78(17) . 1_455
O6 Cs1 O7 148.92(15) . 1_455
O13 Cs1 O7 48.74(14) 1_455 1_455
O16 Cs1 O7 80.6(3) . 1_455
O3 Cs1 O7 132.63(16) . 1_455
O12 Cs1 P2 149.50(11) . 1_455
O4 Cs1 P2 19.79(11) 1_455 1_455
O5 Cs1 P2 109.15(19) 5_566 1_455
O11 Cs1 P2 83.80(12) 5_566 1_455
O14 Cs1 P2 73.24(14) . 1_455
O6 Cs1 P2 126.97(12) . 1_455
O13 Cs1 P2 70.80(10) 1_455 1_455
O16 Cs1 P2 87.2(3) . 1_455
O3 Cs1 P2 129.42(10) . 1_455
O7 Cs1 P2 22.10(10) 1_455 1_455
O12 Cs1 P2 68.40(11) . .
O4 Cs1 P2 123.66(11) 1_455 .
O5 Cs1 P2 82.5(2) 5_566 .
O11 Cs1 P2 60.86(12) 5_566 .
O14 Cs1 P2 77.92(14) . .
O6 Cs1 P2 20.31(12) . .
O13 Cs1 P2 146.83(11) 1_455 .
O16 Cs1 P2 112.8(3) . .
O3 Cs1 P2 59.16(13) . .
O7 Cs1 P2 161.35(11) 1_455 .
P2 Cs1 P2 140.86(6) 1_455 .
Cs2 Cs2 O5 107.38(14) 4_566 8_565
Cs2 Cs2 O12 66.16(10) 4_566 .
O5 Cs2 O12 128.2(2) 8_565 .
Cs2 Cs2 O13 64.96(11) 4_566 1_455
O5 Cs2 O13 147.0(2) 8_565 1_455
O12 Cs2 O13 79.97(15) . 1_455
Cs2 Cs2 O9 125.34(10) 4_566 4_466
O5 Cs2 O9 83.7(2) 8_565 4_466
O12 Cs2 O9 144.10(15) . 4_466
O13 Cs2 O9 77.14(15) 1_455 4_466
Cs2 Cs2 O13 60.61(10) 4_566 4_466
O5 Cs2 O13 74.8(2) 8_565 4_466
O12 Cs2 O13 126.52(14) . 4_466
O13 Cs2 O13 73.81(19) 1_455 4_466
O9 Cs2 O13 72.24(15) 4_466 4_466
Cs2 Cs2 O10 129.72(10) 4_566 4_566
O5 Cs2 O10 62.4(2) 8_565 4_566
O12 Cs2 O10 82.55(15) . 4_566
O13 Cs2 O10 148.26(14) 1_455 4_566
O9 Cs2 O10 103.30(15) 4_466 4_566
O13 Cs2 O10 137.21(14) 4_466 4_566
Cs2 Cs2 O12 59.70(10) 4_566 4_566
O5 Cs2 O12 55.35(17) 8_565 4_566
O12 Cs2 O12 82.72(18) . 4_566
O13 Cs2 O12 124.42(14) 1_455 4_566
O9 Cs2 O12 133.15(14) 4_466 4_566
O13 Cs2 O12 75.50(14) 4_466 4_566
O10 Cs2 O12 78.85(14) 4_566 4_566
Cs2 Cs2 O15 176.86(14) 4_566 3_456
O5 Cs2 O15 73.47(18) 8_565 3_456
O12 Cs2 O15 115.82(16) . 3_456
O13 Cs2 O15 112.62(17) 1_455 3_456
O9 Cs2 O15 51.58(17) 4_466 3_456
O13 Cs2 O15 117.14(17) 4_466 3_456
O10 Cs2 O15 53.40(17) 4_566 3_456
O12 Cs2 O15 122.47(16) 4_566 3_456
Cs2 Cs2 O8 87.27(9) 4_566 4_566
O5 Cs2 O8 78.3(2) 8_565 4_566
O12 Cs2 O8 50.90(14) . 4_566
O13 Cs2 O8 130.54(14) 1_455 4_566
O9 Cs2 O8 146.44(14) 4_466 4_566
O13 Cs2 O8 128.11(14) 4_466 4_566
O10 Cs2 O8 43.17(14) 4_566 4_566
O12 Cs2 O8 52.74(13) 4_566 4_566
O15 Cs2 O8 95.86(16) 3_456 4_566
Cs2 Cs2 O1 129.08(12) 4_566 .
O5 Cs2 O1 106.9(2) 8_565 .
O12 Cs2 O1 63.12(15) . .
O13 Cs2 O1 101.39(17) 1_455 .
O9 Cs2 O1 94.82(16) 4_466 .
O13 Cs2 O1 166.83(17) 4_466 .
O10 Cs2 O1 46.90(17) 4_566 .
O12 Cs2 O1 116.51(18) 4_566 .
O15 Cs2 O1 52.74(17) 3_456 .
O8 Cs2 O1 64.41(16) 4_566 .
Cs2 Cs2 P3 107.68(3) 4_566 4_566
O5 Cs2 P3 62.0(2) 8_565 4_566
O12 Cs2 P3 71.26(11) . 4_566
O13 Cs2 P3 150.41(11) 1_455 4_566
O9 Cs2 P3 123.71(11) 4_466 4_566
O13 Cs2 P3 129.59(11) 4_466 4_566
O10 Cs2 P3 22.17(10) 4_566 4_566
O12 Cs2 P3 59.32(11) 4_566 4_566
O15 Cs2 P3 75.41(14) 3_456 4_566
O8 Cs2 P3 23.29(9) 4_566 4_566
O1 Cs2 P3 59.58(15) . 4_566
O10 Cu1 O10 88.4(3) 5_566 2_565
O10 Cu1 O6 178.7(3) 5_566 6_557
O10 Cu1 O6 92.8(3) 2_565 6_557
O10 Cu1 O6 92.8(3) 5_566 .
O10 Cu1 O6 178.7(3) 2_565 .
O6 Cu1 O6 86.0(5) 6_557 .
O10 Cu1 Cs1 137.29(19) 5_566 6_557
O10 Cu1 Cs1 86.00(16) 2_565 6_557
O6 Cu1 Cs1 43.3(2) 6_557 6_557
O6 Cu1 Cs1 93.4(2) . 6_557
O10 Cu1 Cs1 86.00(16) 5_566 .
O10 Cu1 Cs1 137.29(19) 2_565 .
O6 Cu1 Cs1 93.4(2) 6_557 .
O6 Cu1 Cs1 43.3(2) . .
Cs1 Cu1 Cs1 70.45(3) 6_557 .
O2 P1 O2 109.9(5) 6_557 .
O2 P1 O1 111.5(3) 6_557 .
O2 P1 O1 111.5(3) . .
O2 P1 O3 112.4(3) 6_557 .
O2 P1 O3 112.4(3) . .
O1 P1 O3 98.8(5) . .
O4 P2 O6 111.9(4) . .
O4 P2 O7 109.6(4) . .
O6 P2 O7 111.8(4) . .
O4 P2 O5 107.0(5) . .
O6 P2 O5 109.3(5) . .
O7 P2 O5 106.9(4) . .
O4 P2 Cs1 44.4(2) . 1_655
O6 P2 Cs1 142.1(3) . 1_655
O7 P2 Cs1 67.4(3) . 1_655
O5 P2 Cs1 106.7(4) . 1_655
O6 P2 Cs1 48.0(3) . .
O7 P2 Cs1 74.7(3) . .
O5 P2 Cs1 93.1(4) . .
Cs1 P2 Cs1 140.86(6) 1_655 .
O4 P2 Cs2 76.6(3) . 8
O6 P2 Cs2 98.5(3) . 8
O7 P2 Cs2 142.6(3) . 8
Cs1 P2 Cs2 101.62(5) 1_655 8
Cs1 P2 Cs2 114.64(5) . 8
O10 P3 O11 112.5(3) . .
O10 P3 O9 111.3(3) . .
O11 P3 O9 111.6(3) . .
O10 P3 O8 110.0(3) . .
O11 P3 O8 101.9(3) . .
O9 P3 O8 109.0(3) . .
O10 P3 U2 130.5(2) . .
O11 P3 U2 48.9(2) . .
O9 P3 U2 118.1(2) . .
O8 P3 U2 53.4(2) . .
O10 P3 Cs2 54.7(2) . 4_566
O11 P3 Cs2 94.5(2) . 4_566
O9 P3 Cs2 153.9(2) . 4_566
O8 P3 Cs2 64.0(2) . 4_566
U2 P3 Cs2 79.15(5) . 4_566
O10 P3 Cs2 148.0(2) . 4_666
O11 P3 Cs2 96.4(2) . 4_666
O8 P3 Cs2 75.2(2) . 4_666
U2 P3 Cs2 78.86(5) . 4_666
Cs2 P3 Cs2 139.14(6) 4_566 4_666
O10 P3 Cs1 96.6(2) . 5_566
O9 P3 Cs1 87.0(2) . 5_566
O8 P3 Cs1 140.1(2) . 5_566
U2 P3 Cs1 86.68(4) . 5_566
Cs2 P3 Cs1 114.88(5) 4_566 5_566
Cs2 P3 Cs1 97.71(5) 4_666 5_566
P1 O1 Cs2 123.66(12) . 6_557
P1 O1 Cs2 123.66(12) . .
Cs2 O1 Cs2 111.6(2) 6_557 .
P1 O2 U2 142.6(4) . .
P1 O3 Cs1 127.08(18) . .
P1 O3 Cs1 127.08(18) . 6_557
Cs1 O3 Cs1 93.74(19) . 6_557
P2 O4 U1 141.2(4) . 1_655
P2 O4 Cs1 115.8(3) . 1_655
U1 O4 Cs1 102.9(2) 1_655 1_655
P2 O5 Cs2 121.7(4) . 8
P2 O5 Cs1 127.3(4) . 5_566
Cs2 O5 Cs1 100.1(3) 8 5_566
P2 O6 Cu1 130.9(4) . .
P2 O6 Cs1 111.7(3) . .
Cu1 O6 Cs1 112.0(3) . .
P2 O7 U2 169.8(4) . .
P2 O7 Cs1 90.5(3) . 1_655
U2 O7 Cs1 95.1(2) . 1_655
P3 O8 U2 146.5(3) . 4_566
P3 O8 U2 96.8(3) . .
U2 O8 U2 114.8(2) 4_566 .
P3 O8 Cs2 92.7(2) . 4_566
U2 O8 Cs2 95.10(16) 4_566 4_566
U2 O8 Cs2 95.46(16) . 4_566
P3 O9 U1 131.4(3) . 5_566
P3 O9 Cs2 119.7(3) . 4_666
U1 O9 Cs2 102.79(19) 5_566 4_666
P3 O10 Cu1 128.8(3) . 5_566
P3 O10 Cs2 103.2(3) . 4_566
Cu1 O10 Cs2 117.5(3) 5_566 4_566
P3 O11 U2 102.3(3) . .
P3 O11 Cs1 123.5(3) . 5_566
U2 O11 Cs1 131.5(2) . 5_566
U2 O12 Cs1 133.2(3) . .
U2 O12 Cs2 126.5(2) . .
Cs1 O12 Cs2 96.66(16) . .
U2 O12 Cs2 122.4(2) . 4_566
Cs1 O12 Cs2 95.98(15) . 4_566
Cs2 O12 Cs2 54.13(10) . 4_566
U2 O13 Cs2 134.8(3) . 1_655
U2 O13 Cs1 124.4(2) . 1_655
Cs2 O13 Cs1 93.38(15) 1_655 1_655
U2 O13 Cs2 133.3(3) . 4_666
Cs2 O13 Cs2 54.43(10) 1_655 4_666
Cs1 O13 Cs2 94.01(15) 1_655 4_666
U1 O14 Cs1 112.4(2) . 6_557
U1 O14 Cs1 112.4(2) . .
Cs1 O14 Cs1 103.3(2) 6_557 .
U1 O15 Cs2 105.40(16) . 3_446
U1 O15 Cs2 105.40(16) . 8_455
Cs2 O15 Cs2 132.4(2) 3_446 8_455
Cs1 O16 Cs1 94.4(4) . 6_557

loop_
_geom_bond_atom_site_label_1
_geom_bond_atom_site_label_2
_geom_bond_distance
_geom_bond_site_symmetry_2
U1 O15 1.782(8) .
U1 O14 1.803(8) .
U1 O9 2.236(5) 2_565
U1 O9 2.236(5) 5_566
U1 O4 2.254(6) 6_457
U1 O4 2.254(6) 1_455
U1 Cs1 4.2381(6) 6_557
U1 Cs1 4.2381(6) .
U1 Cs2 4.2681(11) 8_455
U1 Cs2 4.2681(11) 3_446
U2 O12 1.770(6) .
U2 O13 1.777(6) .
U2 O7 2.263(6) .
U2 O2 2.310(6) .
U2 O8 2.369(5) 4_566
U2 O11 2.399(5) .
U2 O8 2.514(5) .
U2 P3 3.1100(19) .
U2 Cs2 4.4314(11) .
U2 Cs1 4.5085(7) 1_655
U2 Cs1 4.5101(7) .
U2 Cs2 4.5331(11) 4_566
Cs1 O12 3.110(6) .
Cs1 O4 3.120(6) 1_455
Cs1 O5 3.138(8) 5_566
Cs1 O11 3.185(5) 5_566
Cs1 O14 3.210(5) .
Cs1 O6 3.229(7) .
Cs1 O13 3.259(6) 1_455
Cs1 O16 3.430(12) .
Cs1 O3 3.449(5) .
Cs1 O7 3.705(7) 1_455
Cs1 P2 4.013(2) 1_455
Cs1 P2 4.039(2) .
Cs2 Cs2 2.951(2) 4_566
Cs2 O5 3.109(8) 8_565
Cs2 O12 3.144(6) .
Cs2 O13 3.161(6) 1_455
Cs2 O9 3.174(5) 4_466
Cs2 O13 3.287(6) 4_466
Cs2 O10 3.297(6) 4_566
Cs2 O12 3.331(6) 4_566
Cs2 O15 3.434(3) 3_456
Cs2 O8 3.540(6) 4_566
Cs2 O1 3.798(5) .
Cs2 P3 3.935(2) 4_566
Cu1 O10 1.962(6) 5_566
Cu1 O10 1.962(6) 2_565
Cu1 O6 1.964(6) 6_557
Cu1 O6 1.964(6) .
Cu1 Cs1 4.3639(12) 6_557
P1 O2 1.501(6) 6_557
P1 O2 1.501(6) .
P1 O1 1.560(9) .
P1 O3 1.560(8) .
P2 O4 1.509(6) .
P2 O6 1.509(7) .
P2 O7 1.509(7) .
P2 O5 1.548(7) .
P2 Cs1 4.013(2) 1_655
P2 Cs2 4.138(2) 8
P3 O10 1.525(6) .
P3 O11 1.531(6) .
P3 O9 1.543(6) .
P3 O8 1.557(6) .
P3 Cs2 3.935(2) 4_566
P3 Cs2 4.161(2) 4_666
P3 Cs1 4.229(2) 5_566
O1 Cs2 3.798(5) 6_557
O3 Cs1 3.449(5) 6_557
O4 U1 2.254(6) 1_655
O4 Cs1 3.120(6) 1_655
O5 Cs2 3.109(8) 8
O5 Cs1 3.138(8) 5_566
O7 Cs1 3.705(7) 1_655
O8 U2 2.369(5) 4_566
O8 Cs2 3.540(6) 4_566
O9 U1 2.236(5) 5_566
O9 Cs2 3.174(5) 4_666
O10 Cu1 1.962(6) 5_566
O10 Cs2 3.297(6) 4_566
O11 Cs1 3.185(5) 5_566
O12 Cs2 3.331(6) 4_566
O13 Cs2 3.161(6) 1_655
O13 Cs1 3.259(6) 1_655
O13 Cs2 3.287(6) 4_666
O14 Cs1 3.210(5) 6_557
O15 Cs2 3.434(3) 3_446
O15 Cs2 3.434(3) 8_455
O16 Cs1 3.430(12) 6_557
